data_2230155
loop_
_publ_author_name
'Kim, Moon-Hwan'
'Park, Hee-Moon'
'Kim, Chong-Hyeak'

_publ_section_title
;
 <i>N</i>,<i>N</i>-Diethyl-4-[9-methoxy-6-(4-methoxyphenyl)-5-methyl-2-phenyl-2<i>H</i>-benzo[<i>h</i>]chromen-2-yl]aniline
;
_journal_coeditor_code TK2732
_journal_issue 5
_journal_name_full 'Acta Crystallographica Section E'
_journal_page_first o1067
_journal_page_last o1068
_journal_paper_doi 10.1107/S1600536811011925
_journal_volume 67
_journal_year 2011
_chemical_formula_iupac 'C38 H37 N O3'
_chemical_formula_moiety 'C38 H37 N O3'
_chemical_formula_sum 'C38 H37 N O3'
_chemical_formula_weight 555.69
_chemical_name_systematic
;
<i>N</i>,<i>N</i>-Diethyl-4-[9-methoxy-6-(4-methoxyphenyl)-5-methyl-2-phenyl-
2<i>H</i>-benzo[<i>h</i>]chromene-2-yl]aniline
;
_space_group_IT_number 2
_symmetry_cell_setting triclinic
_symmetry_space_group_name_Hall '-P 1'
_symmetry_space_group_name_H-M 'P -1'
_atom_sites_solution_hydrogens geom
_atom_sites_solution_primary direct
_atom_sites_solution_secondary difmap
_cell_angle_alpha 102.104(2)
_cell_angle_beta 93.012(2)
_cell_angle_gamma 95.929(2)
_cell_formula_units_Z 2
_cell_length_a 11.0527(3)
_cell_length_b 11.6870(3)
_cell_length_c 12.2752(3)
_cell_measurement_reflns_used 1662
_cell_measurement_temperature 296(2)
_cell_measurement_theta_max 18.24
_cell_measurement_theta_min 2.42
_cell_volume 1537.58(7)
_computing_cell_refinement 'SAINT (Bruker, 2009)'
_computing_data_collection 'APEX2 (Bruker, 2009)'
_computing_data_reduction 'SAINT (Bruker, 2009)'
_computing_molecular_graphics 'XP in SHELXTL (Sheldrick, 2008)'
_computing_publication_material 'SHELXL97 (Sheldrick, 2008)'
_computing_structure_refinement 'SHELXL97 (Sheldrick, 2008)'
_computing_structure_solution 'SHELXS97 (Sheldrick, 2008)'
_diffrn_ambient_temperature 296(2)
_diffrn_measured_fraction_theta_full 0.981
_diffrn_measured_fraction_theta_max 0.981
_diffrn_measurement_device_type 'Bruker APEXII CCD'
_diffrn_measurement_method '\f and \w scans'
_diffrn_radiation_monochromator graphite
_diffrn_radiation_source 'fine-focus sealed tube'
_diffrn_radiation_type MoK\a
_diffrn_radiation_wavelength 0.71073
_diffrn_reflns_av_R_equivalents 0.0914
_diffrn_reflns_av_sigmaI/netI 0.1348
_diffrn_reflns_limit_h_max 14
_diffrn_reflns_limit_h_min -11
_diffrn_reflns_limit_k_max 15
_diffrn_reflns_limit_k_min -11
_diffrn_reflns_limit_l_max 16
_diffrn_reflns_limit_l_min -16
_diffrn_reflns_number 28232
_diffrn_reflns_theta_full 28.51
_diffrn_reflns_theta_max 28.51
_diffrn_reflns_theta_min 1.70
_diffrn_standards_number 0
_exptl_absorpt_coefficient_mu 0.075
_exptl_absorpt_correction_type none
_exptl_crystal_colour silver
_exptl_crystal_density_diffrn 1.200
_exptl_crystal_density_method 'not measured'
_exptl_crystal_description block
_exptl_crystal_F_000 592
_exptl_crystal_size_max 0.20
_exptl_crystal_size_mid 0.18
_exptl_crystal_size_min 0.07
_refine_diff_density_max 0.170
_refine_diff_density_min -0.161
_refine_ls_extinction_coef 0.0110(16)
_refine_ls_extinction_expression Fc^*^=kFc[1+0.001xFc^2^\l^3^/sin(2\q)]^-1/4^
_refine_ls_extinction_method SHELXL
_refine_ls_goodness_of_fit_ref 0.915
_refine_ls_hydrogen_treatment constr
_refine_ls_matrix_type full
_refine_ls_number_parameters 381
_refine_ls_number_reflns 7658
_refine_ls_number_restraints 0
_refine_ls_restrained_S_all 0.915
_refine_ls_R_factor_all 0.2359
_refine_ls_R_factor_gt 0.0640
_refine_ls_shift/su_max 0.000
_refine_ls_shift/su_mean 0.000
_refine_ls_structure_factor_coef Fsqd
_refine_ls_weighting_details 'calc w=1/[\s^2^(Fo^2^)+(0.0678P)^2^] where P=(Fo^2^+2Fc^2^)/3'
_refine_ls_weighting_scheme calc
_refine_ls_wR_factor_gt 0.1252
_refine_ls_wR_factor_ref 0.1806
_reflns_number_gt 2360
_reflns_number_total 7658
_reflns_threshold_expression I>2\s(I)
_cod_data_source_file tk2732.cif
_cod_data_source_block I
_cod_database_code 2230155
_cod_database_fobs_code 2230155

loop_
_symmetry_equiv_pos_as_xyz
'x, y, z'
'-x, -y, -z'

loop_
_atom_site_type_symbol
_atom_site_label
_atom_site_fract_x
_atom_site_fract_y
_atom_site_fract_z
_atom_site_U_iso_or_equiv
_atom_site_adp_type
_atom_site_calc_flag
_atom_site_refinement_flags
_atom_site_occupancy
_atom_site_disorder_assembly
_atom_site_disorder_group
O O1 0.82318(17) 0.35611(16) 0.23249(14) 0.0615(6) Uani d . 1 . .
C C2 0.9480(3) 0.3713(2) 0.2008(2) 0.0554(8) Uani d . 1 . .
C C3 0.9498(3) 0.3032(3) 0.0823(2) 0.0661(9) Uani d . 1 . .
H H3A 1.0016 0.3315 0.0342 0.079 Uiso calc R 1 . .
C C4 0.8776(3) 0.2030(3) 0.0465(2) 0.0645(8) Uani d . 1 . .
H H4A 0.8814 0.1596 -0.0257 0.077 Uiso calc R 1 . .
C C5 0.7291(3) 0.0441(2) 0.0983(2) 0.0572(8) Uani d . 1 . .
C C6 0.6450(3) 0.0136(2) 0.1700(2) 0.0558(8) Uani d . 1 . .
C C7 0.5308(3) 0.0780(3) 0.3385(2) 0.0661(9) Uani d . 1 . .
H H7A 0.4857 0.0040 0.3253 0.079 Uiso calc R 1 . .
C C8 0.5107(3) 0.1610(3) 0.4293(3) 0.0701(9) Uani d . 1 . .
H H8A 0.4534 0.1426 0.4776 0.084 Uiso calc R 1 . .
C C9 0.5755(3) 0.2747(3) 0.4509(2) 0.0641(8) Uani d . 1 . .
C C10 0.6585(3) 0.3025(2) 0.3801(2) 0.0613(8) Uani d . 1 . .
H H10A 0.7005 0.3779 0.3935 0.074 Uiso calc R 1 . .
C C11 0.7918(3) 0.1603(3) 0.1200(2) 0.0561(8) Uani d . 1 . .
C C12 0.7684(3) 0.2420(2) 0.2116(2) 0.0557(8) Uani d . 1 . .
C C13 0.6185(2) 0.1013(2) 0.2638(2) 0.0560(8) Uani d . 1 . .
C C14 0.6808(2) 0.2169(2) 0.2862(2) 0.0554(8) Uani d . 1 . .
C C15 0.9789(3) 0.5028(3) 0.2099(2) 0.0553(8) Uani d . 1 . .
C C16 0.8919(3) 0.5786(3) 0.2070(2) 0.0631(8) Uani d . 1 . .
H H16A 0.8099 0.5486 0.1987 0.076 Uiso calc R 1 . .
C C17 0.9231(3) 0.6986(3) 0.2159(2) 0.0621(8) Uani d . 1 . .
H H17A 0.8617 0.7468 0.2131 0.075 Uiso calc R 1 . .
C C18 1.0442(3) 0.7479(3) 0.2291(2) 0.0567(8) Uani d . 1 . .
C C19 1.1317(3) 0.6707(3) 0.2304(3) 0.0724(9) Uani d . 1 . .
H H19A 1.2139 0.6998 0.2379 0.087 Uiso calc R 1 . .
C C20 1.0988(3) 0.5522(3) 0.2210(2) 0.0701(9) Uani d . 1 . .
H H20A 1.1599 0.5034 0.2221 0.084 Uiso calc R 1 . .
N N21 1.0794(2) 0.8671(2) 0.23776(19) 0.0649(7) Uani d . 1 . .
C C22 0.9879(3) 0.9483(3) 0.2335(2) 0.0752(9) Uani d . 1 . .
H H22A 0.9214 0.9084 0.1798 0.090 Uiso calc R 1 . .
H H22B 1.0244 1.0148 0.2060 0.090 Uiso calc R 1 . .
C C23 0.9360(3) 0.9942(3) 0.3426(3) 0.0904(11) Uani d . 1 . .
H H23A 0.8768 1.0461 0.3316 0.136 Uiso calc R 1 . .
H H23B 1.0004 1.0365 0.3959 0.136 Uiso calc R 1 . .
H H23C 0.8977 0.9294 0.3700 0.136 Uiso calc R 1 . .
C C24 1.2021(3) 0.9184(3) 0.2814(3) 0.0767(10) Uani d . 1 . .
H H24A 1.2136 0.9992 0.2723 0.092 Uiso calc R 1 . .
H H24B 1.2599 0.8756 0.2372 0.092 Uiso calc R 1 . .
C C25 1.2312(3) 0.9176(3) 0.4035(3) 0.0969(11) Uani d . 1 . .
H H25A 1.3135 0.9528 0.4261 0.145 Uiso calc R 1 . .
H H25B 1.2224 0.8379 0.4132 0.145 Uiso calc R 1 . .
H H25C 1.1760 0.9617 0.4484 0.145 Uiso calc R 1 . .
C C26 1.0304(3) 0.3294(2) 0.2838(3) 0.0601(8) Uani d . 1 . .
C C27 1.0090(3) 0.3521(3) 0.3961(3) 0.0795(10) Uani d . 1 . .
H H27A 0.9399 0.3868 0.4189 0.095 Uiso calc R 1 . .
C C28 1.0877(5) 0.3243(4) 0.4747(3) 0.1048(13) Uani d . 1 . .
H H28A 1.0709 0.3393 0.5494 0.126 Uiso calc R 1 . .
C C29 1.1913(5) 0.2744(3) 0.4426(4) 0.1074(14) Uani d . 1 . .
H H29A 1.2446 0.2558 0.4958 0.129 Uiso calc R 1 . .
C C30 1.2159(4) 0.2522(3) 0.3323(4) 0.0959(12) Uani d . 1 . .
H H30A 1.2869 0.2204 0.3108 0.115 Uiso calc R 1 . .
C C31 1.1345(3) 0.2773(3) 0.2529(3) 0.0772(10) Uani d . 1 . .
H H31A 1.1498 0.2589 0.1779 0.093 Uiso calc R 1 . .
C C32 0.7596(3) -0.0455(3) -0.0027(2) 0.0748(9) Uani d . 1 . .
H H32A 0.7356 -0.1237 0.0074 0.112 Uiso calc R 1 . .
H H32B 0.8458 -0.0354 -0.0104 0.112 Uiso calc R 1 . .
H H32C 0.7166 -0.0339 -0.0687 0.112 Uiso calc R 1 . .
C C33 0.5811(3) -0.1077(3) 0.1530(2) 0.0569(8) Uani d . 1 . .
C C34 0.6030(3) -0.1781(3) 0.2284(2) 0.0653(9) Uani d . 1 . .
H H34A 0.6588 -0.1485 0.2898 0.078 Uiso calc R 1 . .
C C35 0.5437(3) -0.2912(3) 0.2146(3) 0.0720(9) Uani d . 1 . .
H H35A 0.5607 -0.3369 0.2658 0.086 Uiso calc R 1 . .
C C36 0.4591(3) -0.3361(3) 0.1245(3) 0.0649(9) Uani d . 1 . .
C C37 0.4360(3) -0.2686(3) 0.0496(3) 0.0766(10) Uani d . 1 . .
H H37A 0.3796 -0.2981 -0.0114 0.092 Uiso calc R 1 . .
C C38 0.4964(3) -0.1562(3) 0.0642(3) 0.0740(9) Uani d . 1 . .
H H38A 0.4794 -0.1114 0.0122 0.089 Uiso calc R 1 . .
O O39 0.4055(2) -0.44842(19) 0.11944(19) 0.0864(7) Uani d . 1 . .
C C40 0.3228(3) -0.5006(3) 0.0241(3) 0.0993(12) Uani d . 1 . .
H H40A 0.2913 -0.5788 0.0294 0.149 Uiso calc R 1 . .
H H40B 0.3651 -0.5043 -0.0426 0.149 Uiso calc R 1 . .
H H40C 0.2567 -0.4538 0.0218 0.149 Uiso calc R 1 . .
O O41 0.54847(19) 0.34888(19) 0.54643(16) 0.0835(7) Uani d . 1 . .
C C42 0.6237(3) 0.4591(3) 0.5807(3) 0.0965(12) Uani d . 1 . .
H H42A 0.5959 0.5033 0.6478 0.145 Uiso calc R 1 . .
H H42B 0.6190 0.5027 0.5228 0.145 Uiso calc R 1 . .
H H42C 0.7066 0.4452 0.5945 0.145 Uiso calc R 1 . .

loop_
_atom_site_aniso_label
_atom_site_aniso_U_11
_atom_site_aniso_U_22
_atom_site_aniso_U_33
_atom_site_aniso_U_12
_atom_site_aniso_U_13
_atom_site_aniso_U_23
O1 0.0663(14) 0.0527(13) 0.0626(12) -0.0051(11) 0.0187(10) 0.0084(10)
C2 0.059(2) 0.052(2) 0.0522(17) -0.0041(16) 0.0157(15) 0.0075(14)
C3 0.074(2) 0.065(2) 0.0551(18) -0.0070(18) 0.0164(16) 0.0067(16)
C4 0.078(2) 0.061(2) 0.0502(17) -0.0023(18) 0.0116(16) 0.0049(15)
C5 0.063(2) 0.056(2) 0.0482(17) 0.0010(16) 0.0037(15) 0.0042(14)
C6 0.0562(19) 0.053(2) 0.0548(17) -0.0035(15) 0.0010(15) 0.0104(15)
C7 0.062(2) 0.063(2) 0.069(2) -0.0065(16) 0.0144(17) 0.0091(17)
C8 0.064(2) 0.068(2) 0.078(2) -0.0015(18) 0.0227(17) 0.0151(18)
C9 0.065(2) 0.064(2) 0.0604(19) 0.0020(18) 0.0162(17) 0.0058(16)
C10 0.066(2) 0.055(2) 0.0598(18) -0.0054(16) 0.0141(16) 0.0089(16)
C11 0.059(2) 0.055(2) 0.0516(17) -0.0028(16) 0.0062(15) 0.0105(15)
C12 0.063(2) 0.0472(19) 0.0537(17) -0.0017(16) 0.0024(15) 0.0089(15)
C13 0.056(2) 0.056(2) 0.0544(17) -0.0016(16) 0.0055(15) 0.0133(15)
C14 0.0537(19) 0.053(2) 0.0553(17) -0.0033(15) 0.0076(15) 0.0070(15)
C15 0.061(2) 0.052(2) 0.0531(17) 0.0017(18) 0.0108(15) 0.0109(14)
C16 0.060(2) 0.062(2) 0.0596(18) -0.0054(19) 0.0040(15) 0.0025(15)
C17 0.066(2) 0.057(2) 0.0609(19) 0.0090(18) 0.0035(16) 0.0087(15)
C18 0.067(2) 0.047(2) 0.0551(17) -0.0009(19) 0.0166(15) 0.0112(14)
C19 0.062(2) 0.056(2) 0.100(2) 0.0016(19) 0.0219(18) 0.0188(18)
C20 0.060(2) 0.055(2) 0.096(2) 0.0036(18) 0.0186(18) 0.0155(17)
N21 0.073(2) 0.0515(17) 0.0709(16) 0.0042(16) 0.0119(14) 0.0152(13)
C22 0.095(3) 0.058(2) 0.075(2) 0.007(2) 0.0074(19) 0.0198(17)
C23 0.098(3) 0.085(3) 0.083(2) 0.017(2) 0.011(2) 0.0035(19)
C24 0.085(3) 0.056(2) 0.089(3) -0.0055(18) 0.018(2) 0.0171(18)
C25 0.085(3) 0.104(3) 0.098(3) -0.003(2) 0.003(2) 0.022(2)
C26 0.068(2) 0.0423(18) 0.065(2) -0.0039(16) 0.0014(17) 0.0066(15)
C27 0.097(3) 0.076(2) 0.064(2) 0.005(2) 0.000(2) 0.0158(19)
C28 0.134(4) 0.095(3) 0.081(3) 0.003(3) -0.011(3) 0.020(2)
C29 0.132(4) 0.072(3) 0.114(4) -0.004(3) -0.037(3) 0.030(3)
C30 0.097(3) 0.059(2) 0.126(4) 0.009(2) -0.018(3) 0.014(2)
C31 0.083(3) 0.054(2) 0.090(2) 0.0064(19) 0.003(2) 0.0066(18)
C32 0.092(2) 0.067(2) 0.0597(18) 0.0008(18) 0.0116(17) 0.0022(16)
C33 0.059(2) 0.052(2) 0.0575(18) -0.0002(16) 0.0043(15) 0.0108(16)
C34 0.066(2) 0.063(2) 0.0611(19) -0.0094(17) 0.0018(15) 0.0092(17)
C35 0.084(2) 0.065(2) 0.067(2) -0.0055(19) 0.0119(18) 0.0188(17)
C36 0.063(2) 0.054(2) 0.073(2) -0.0048(18) 0.0151(18) 0.0062(18)
C37 0.080(2) 0.065(2) 0.076(2) -0.007(2) -0.0109(18) 0.0072(19)
C38 0.079(2) 0.059(2) 0.078(2) -0.0061(18) -0.0090(18) 0.0115(17)
O39 0.0922(17) 0.0628(16) 0.0942(16) -0.0195(13) 0.0114(13) 0.0068(12)
C40 0.093(3) 0.077(3) 0.107(3) -0.024(2) 0.010(2) -0.012(2)
O41 0.0940(17) 0.0751(16) 0.0749(14) -0.0036(13) 0.0343(12) 0.0015(12)
C42 0.108(3) 0.078(3) 0.086(2) -0.019(2) 0.023(2) -0.0117(19)

loop_
_atom_type_symbol
_atom_type_description
_atom_type_scat_dispersion_real
_atom_type_scat_dispersion_imag
_atom_type_scat_source
C C 0.0033 0.0016 'International Tables Vol C Tables 4.2.6.8 and 6.1.1.4'
H H 0.0000 0.0000 'International Tables Vol C Tables 4.2.6.8 and 6.1.1.4'
N N 0.0061 0.0033 'International Tables Vol C Tables 4.2.6.8 and 6.1.1.4'
O O 0.0106 0.0060 'International Tables Vol C Tables 4.2.6.8 and 6.1.1.4'

loop_
_geom_angle_atom_site_label_1
_geom_angle_atom_site_label_2
_geom_angle_atom_site_label_3
_geom_angle_site_symmetry_1
_geom_angle_site_symmetry_3
_geom_angle
_geom_angle_publ_flag
C12 O1 C2 . . 115.6(2) ?
O1 C2 C3 . . 107.5(2) ?
O1 C2 C15 . . 105.6(2) ?
C3 C2 C15 . . 111.6(2) ?
O1 C2 C26 . . 108.2(2) ?
C3 C2 C26 . . 113.4(2) ?
C15 C2 C26 . . 110.1(2) ?
C4 C3 C2 . . 120.1(3) ?
C4 C3 H3A . . 119.9 ?
C2 C3 H3A . . 119.9 ?
C3 C4 C11 . . 120.3(3) ?
C3 C4 H4A . . 119.8 ?
C11 C4 H4A . . 119.8 ?
C6 C5 C11 . . 120.1(2) ?
C6 C5 C32 . . 121.3(3) ?
C11 C5 C32 . . 118.6(3) ?
C5 C6 C13 . . 119.3(3) ?
C5 C6 C33 . . 121.9(3) ?
C13 C6 C33 . . 118.8(2) ?
C8 C7 C13 . . 121.6(3) ?
C8 C7 H7A . . 119.2 ?
C13 C7 H7A . . 119.2 ?
C7 C8 C9 . . 120.9(3) ?
C7 C8 H8A . . 119.6 ?
C9 C8 H8A . . 119.6 ?
C10 C9 O41 . . 125.3(3) ?
C10 C9 C8 . . 119.9(3) ?
O41 C9 C8 . . 114.8(3) ?
C9 C10 C14 . . 119.8(3) ?
C9 C10 H10A . . 120.1 ?
C14 C10 H10A . . 120.1 ?
C12 C11 C5 . . 119.9(3) ?
C12 C11 C4 . . 115.7(3) ?
C5 C11 C4 . . 124.3(3) ?
C11 C12 O1 . . 121.5(3) ?
C11 C12 C14 . . 122.5(3) ?
O1 C12 C14 . . 115.8(2) ?
C7 C13 C14 . . 116.4(3) ?
C7 C13 C6 . . 122.7(3) ?
C14 C13 C6 . . 120.9(3) ?
C10 C14 C13 . . 121.4(3) ?
C10 C14 C12 . . 121.4(3) ?
C13 C14 C12 . . 117.2(3) ?
C20 C15 C16 . . 116.4(3) ?
C20 C15 C2 . . 120.4(3) ?
C16 C15 C2 . . 123.3(3) ?
C15 C16 C17 . . 121.9(3) ?
C15 C16 H16A . . 119.0 ?
C17 C16 H16A . . 119.0 ?
C16 C17 C18 . . 121.3(3) ?
C16 C17 H17A . . 119.4 ?
C18 C17 H17A . . 119.4 ?
N21 C18 C17 . . 123.1(3) ?
N21 C18 C19 . . 120.3(3) ?
C17 C18 C19 . . 116.6(3) ?
C20 C19 C18 . . 121.2(3) ?
C20 C19 H19A . . 119.4 ?
C18 C19 H19A . . 119.4 ?
C19 C20 C15 . . 122.7(3) ?
C19 C20 H20A . . 118.7 ?
C15 C20 H20A . . 118.7 ?
C18 N21 C24 . . 120.1(3) ?
C18 N21 C22 . . 120.6(3) ?
C24 N21 C22 . . 117.2(2) ?
N21 C22 C23 . . 115.4(3) ?
N21 C22 H22A . . 108.4 ?
C23 C22 H22A . . 108.4 ?
N21 C22 H22B . . 108.4 ?
C23 C22 H22B . . 108.4 ?
H22A C22 H22B . . 107.5 ?
C22 C23 H23A . . 109.5 ?
C22 C23 H23B . . 109.5 ?
H23A C23 H23B . . 109.5 ?
C22 C23 H23C . . 109.5 ?
H23A C23 H23C . . 109.5 ?
H23B C23 H23C . . 109.5 ?
N21 C24 C25 . . 114.4(2) ?
N21 C24 H24A . . 108.7 ?
C25 C24 H24A . . 108.7 ?
N21 C24 H24B . . 108.7 ?
C25 C24 H24B . . 108.7 ?
H24A C24 H24B . . 107.6 ?
C24 C25 H25A . . 109.5 ?
C24 C25 H25B . . 109.5 ?
H25A C25 H25B . . 109.5 ?
C24 C25 H25C . . 109.5 ?
H25A C25 H25C . . 109.5 ?
H25B C25 H25C . . 109.5 ?
C27 C26 C31 . . 117.6(3) ?
C27 C26 C2 . . 120.0(3) ?
C31 C26 C2 . . 122.1(3) ?
C28 C27 C26 . . 121.5(4) ?
C28 C27 H27A . . 119.3 ?
C26 C27 H27A . . 119.3 ?
C27 C28 C29 . . 120.0(4) ?
C27 C28 H28A . . 120.0 ?
C29 C28 H28A . . 120.0 ?
C30 C29 C28 . . 120.0(4) ?
C30 C29 H29A . . 120.0 ?
C28 C29 H29A . . 120.0 ?
C29 C30 C31 . . 119.8(4) ?
C29 C30 H30A . . 120.1 ?
C31 C30 H30A . . 120.1 ?
C30 C31 C26 . . 121.1(3) ?
C30 C31 H31A . . 119.5 ?
C26 C31 H31A . . 119.5 ?
C5 C32 H32A . . 109.5 ?
C5 C32 H32B . . 109.5 ?
H32A C32 H32B . . 109.5 ?
C5 C32 H32C . . 109.5 ?
H32A C32 H32C . . 109.5 ?
H32B C32 H32C . . 109.5 ?
C38 C33 C34 . . 116.4(3) ?
C38 C33 C6 . . 122.8(3) ?
C34 C33 C6 . . 120.7(3) ?
C35 C34 C33 . . 121.7(3) ?
C35 C34 H34A . . 119.2 ?
C33 C34 H34A . . 119.2 ?
C36 C35 C34 . . 120.0(3) ?
C36 C35 H35A . . 120.0 ?
C34 C35 H35A . . 120.0 ?
C37 C36 O39 . . 125.6(3) ?
C37 C36 C35 . . 119.4(3) ?
O39 C36 C35 . . 115.0(3) ?
C36 C37 C38 . . 119.9(3) ?
C36 C37 H37A . . 120.0 ?
C38 C37 H37A . . 120.0 ?
C33 C38 C37 . . 122.6(3) ?
C33 C38 H38A . . 118.7 ?
C37 C38 H38A . . 118.7 ?
C36 O39 C40 . . 116.8(3) ?
O39 C40 H40A . . 109.5 ?
O39 C40 H40B . . 109.5 ?
H40A C40 H40B . . 109.5 ?
O39 C40 H40C . . 109.5 ?
H40A C40 H40C . . 109.5 ?
H40B C40 H40C . . 109.5 ?
C9 O41 C42 . . 117.0(2) ?
O41 C42 H42A . . 109.5 ?
O41 C42 H42B . . 109.5 ?
H42A C42 H42B . . 109.5 ?
O41 C42 H42C . . 109.5 ?
H42A C42 H42C . . 109.5 ?
H42B C42 H42C . . 109.5 ?

loop_
_geom_bond_atom_site_label_1
_geom_bond_atom_site_label_2
_geom_bond_site_symmetry_2
_geom_bond_distance
_geom_bond_publ_flag
O1 C12 . 1.373(3) ?
O1 C2 . 1.456(3) ?
C2 C3 . 1.506(3) ?
C2 C15 . 1.518(4) ?
C2 C26 . 1.521(4) ?
C3 C4 . 1.325(3) ?
C3 H3A . 0.9300 ?
C4 C11 . 1.464(4) ?
C4 H4A . 0.9300 ?
C5 C6 . 1.383(3) ?
C5 C11 . 1.424(4) ?
C5 C32 . 1.523(3) ?
C6 C13 . 1.437(3) ?
C6 C33 . 1.486(4) ?
C7 C8 . 1.360(4) ?
C7 C13 . 1.414(3) ?
C7 H7A . 0.9300 ?
C8 C9 . 1.409(4) ?
C8 H8A . 0.9300 ?
C9 C10 . 1.357(3) ?
C9 O41 . 1.371(3) ?
C10 C14 . 1.410(3) ?
C10 H10A . 0.9300 ?
C11 C12 . 1.369(3) ?
C12 C14 . 1.418(3) ?
C13 C14 . 1.416(3) ?
C15 C20 . 1.377(4) ?
C15 C16 . 1.377(4) ?
C16 C17 . 1.388(4) ?
C16 H16A . 0.9300 ?
C17 C18 . 1.389(4) ?
C17 H17A . 0.9300 ?
C18 N21 . 1.388(3) ?
C18 C19 . 1.390(4) ?
C19 C20 . 1.374(4) ?
C19 H19A . 0.9300 ?
C20 H20A . 0.9300 ?
N21 C24 . 1.452(4) ?
N21 C22 . 1.462(3) ?
C22 C23 . 1.501(4) ?
C22 H22A . 0.9700 ?
C22 H22B . 0.9700 ?
C23 H23A . 0.9600 ?
C23 H23B . 0.9600 ?
C23 H23C . 0.9600 ?
C24 C25 . 1.518(4) ?
C24 H24A . 0.9700 ?
C24 H24B . 0.9700 ?
C25 H25A . 0.9600 ?
C25 H25B . 0.9600 ?
C25 H25C . 0.9600 ?
C26 C27 . 1.385(4) ?
C26 C31 . 1.390(4) ?
C27 C28 . 1.376(5) ?
C27 H27A . 0.9300 ?
C28 C29 . 1.377(5) ?
C28 H28A . 0.9300 ?
C29 C30 . 1.371(5) ?
C29 H29A . 0.9300 ?
C30 C31 . 1.389(4) ?
C30 H30A . 0.9300 ?
C31 H31A . 0.9300 ?
C32 H32A . 0.9600 ?
C32 H32B . 0.9600 ?
C32 H32C . 0.9600 ?
C33 C38 . 1.382(4) ?
C33 C34 . 1.388(4) ?
C34 C35 . 1.386(4) ?
C34 H34A . 0.9300 ?
C35 C36 . 1.386(4) ?
C35 H35A . 0.9300 ?
C36 C37 . 1.362(4) ?
C36 O39 . 1.371(3) ?
C37 C38 . 1.383(4) ?
C37 H37A . 0.9300 ?
C38 H38A . 0.9300 ?
O39 C40 . 1.431(3) ?
C40 H40A . 0.9600 ?
C40 H40B . 0.9600 ?
C40 H40C . 0.9600 ?
O41 C42 . 1.429(3) ?
C42 H42A . 0.9600 ?
C42 H42B . 0.9600 ?
C42 H42C . 0.9600 ?

loop_
_geom_torsion_atom_site_label_1
_geom_torsion_atom_site_label_2
_geom_torsion_atom_site_label_3
_geom_torsion_atom_site_label_4
_geom_torsion_site_symmetry_1
_geom_torsion_site_symmetry_2
_geom_torsion_site_symmetry_3
_geom_torsion_site_symmetry_4
_geom_torsion
_geom_torsion_publ_flag
C12 O1 C2 C3 . . . . 49.7(3) ?
C12 O1 C2 C15 . . . . 169.0(2) ?
C12 O1 C2 C26 . . . . -73.1(3) ?
O1 C2 C3 C4 . . . . -34.5(4) ?
C15 C2 C3 C4 . . . . -149.9(3) ?
C26 C2 C3 C4 . . . . 85.0(3) ?
C2 C3 C4 C11 . . . . 2.7(4) ?
C11 C5 C6 C13 . . . . 2.3(4) ?
C32 C5 C6 C13 . . . . -179.6(3) ?
C11 C5 C6 C33 . . . . -177.6(3) ?
C32 C5 C6 C33 . . . . 0.5(4) ?
C13 C7 C8 C9 . . . . 1.1(5) ?
C7 C8 C9 C10 . . . . 0.6(5) ?
C7 C8 C9 O41 . . . . -178.6(3) ?
O41 C9 C10 C14 . . . . 178.0(3) ?
C8 C9 C10 C14 . . . . -1.0(4) ?
C6 C5 C11 C12 . . . . -0.3(4) ?
C32 C5 C11 C12 . . . . -178.5(3) ?
C6 C5 C11 C4 . . . . -176.7(3) ?
C32 C5 C11 C4 . . . . 5.1(4) ?
C3 C4 C11 C12 . . . . 16.8(4) ?
C3 C4 C11 C5 . . . . -166.6(3) ?
C5 C11 C12 O1 . . . . -177.2(2) ?
C4 C11 C12 O1 . . . . -0.5(4) ?
C5 C11 C12 C14 . . . . -1.5(4) ?
C4 C11 C12 C14 . . . . 175.2(3) ?
C2 O1 C12 C11 . . . . -34.8(4) ?
C2 O1 C12 C14 . . . . 149.2(2) ?
C8 C7 C13 C14 . . . . -2.3(4) ?
C8 C7 C13 C6 . . . . 177.3(3) ?
C5 C6 C13 C7 . . . . 177.8(3) ?
C33 C6 C13 C7 . . . . -2.3(4) ?
C5 C6 C13 C14 . . . . -2.6(4) ?
C33 C6 C13 C14 . . . . 177.3(3) ?
C9 C10 C14 C13 . . . . -0.2(4) ?
C9 C10 C14 C12 . . . . -178.8(3) ?
C7 C13 C14 C10 . . . . 1.8(4) ?
C6 C13 C14 C10 . . . . -177.8(3) ?
C7 C13 C14 C12 . . . . -179.5(3) ?
C6 C13 C14 C12 . . . . 0.8(4) ?
C11 C12 C14 C10 . . . . 179.9(3) ?
O1 C12 C14 C10 . . . . -4.2(4) ?
C11 C12 C14 C13 . . . . 1.2(4) ?
O1 C12 C14 C13 . . . . 177.1(2) ?
O1 C2 C15 C20 . . . . 159.1(2) ?
C3 C2 C15 C20 . . . . -84.4(3) ?
C26 C2 C15 C20 . . . . 42.5(3) ?
O1 C2 C15 C16 . . . . -21.5(3) ?
C3 C2 C15 C16 . . . . 95.1(3) ?
C26 C2 C15 C16 . . . . -138.1(3) ?
C20 C15 C16 C17 . . . . -0.8(4) ?
C2 C15 C16 C17 . . . . 179.8(2) ?
C15 C16 C17 C18 . . . . -0.4(4) ?
C16 C17 C18 N21 . . . . 179.6(2) ?
C16 C17 C18 C19 . . . . 1.2(4) ?
N21 C18 C19 C20 . . . . -179.5(3) ?
C17 C18 C19 C20 . . . . -1.0(4) ?
C18 C19 C20 C15 . . . . -0.1(5) ?
C16 C15 C20 C19 . . . . 1.0(4) ?
C2 C15 C20 C19 . . . . -179.5(3) ?
C17 C18 N21 C24 . . . . 163.0(3) ?
C19 C18 N21 C24 . . . . -18.6(4) ?
C17 C18 N21 C22 . . . . 0.1(4) ?
C19 C18 N21 C22 . . . . 178.4(3) ?
C18 N21 C22 C23 . . . . 84.6(3) ?
C24 N21 C22 C23 . . . . -78.8(3) ?
C18 N21 C24 C25 . . . . -65.8(4) ?
C22 N21 C24 C25 . . . . 97.8(3) ?
O1 C2 C26 C27 . . . . -38.5(3) ?
C3 C2 C26 C27 . . . . -157.6(3) ?
C15 C2 C26 C27 . . . . 76.5(3) ?
O1 C2 C26 C31 . . . . 147.3(2) ?
C3 C2 C26 C31 . . . . 28.2(4) ?
C15 C2 C26 C31 . . . . -97.7(3) ?
C31 C26 C27 C28 . . . . 0.1(5) ?
C2 C26 C27 C28 . . . . -174.4(3) ?
C26 C27 C28 C29 . . . . 0.9(5) ?
C27 C28 C29 C30 . . . . -0.1(6) ?
C28 C29 C30 C31 . . . . -1.7(6) ?
C29 C30 C31 C26 . . . . 2.7(5) ?
C27 C26 C31 C30 . . . . -1.9(4) ?
C2 C26 C31 C30 . . . . 172.4(3) ?
C5 C6 C33 C38 . . . . -68.0(4) ?
C13 C6 C33 C38 . . . . 112.1(3) ?
C5 C6 C33 C34 . . . . 113.1(3) ?
C13 C6 C33 C34 . . . . -66.8(4) ?
C38 C33 C34 C35 . . . . 0.6(4) ?
C6 C33 C34 C35 . . . . 179.5(3) ?
C33 C34 C35 C36 . . . . -0.9(4) ?
C34 C35 C36 C37 . . . . 0.7(4) ?
C34 C35 C36 O39 . . . . -179.6(3) ?
O39 C36 C37 C38 . . . . -180.0(3) ?
C35 C36 C37 C38 . . . . -0.3(4) ?
C34 C33 C38 C37 . . . . -0.2(4) ?
C6 C33 C38 C37 . . . . -179.1(3) ?
C36 C37 C38 C33 . . . . 0.1(5) ?
C37 C36 O39 C40 . . . . 3.2(4) ?
C35 C36 O39 C40 . . . . -176.4(3) ?
C10 C9 O41 C42 . . . . -7.8(4) ?
C8 C9 O41 C42 . . . . 171.3(3) ?
